data_4508499
loop_
_publ_author_name
'Hu, Fei-Long'
'Wu, Wei'
'Liang, Peng'
'Gu, Yun-Qiong'
'Zhu, Li-Gang'
'Wei, Han'
'Lang, Jian-Ping'

_publ_section_title
;
 Construction of Entangled Coordination Polymers Based on M2+Ions,
 4,4&#x2032;-{[1,2-Phenylenebis(methylene)]bis(oxy)}dibenzoate and
 Different N-Donor Ligands
;
_journal_issue 11
_journal_name_full 'Crystal Growth &amp; Design'
_journal_page_first 5050
_journal_paper_doi 10.1021/cg401212s
_journal_volume 13
_journal_year 2013
_chemical_formula_sum 'C108 H84 Mn4 N4 O28'
_chemical_formula_weight 2105.55
_chemical_name_systematic
; 
 ? 
;
_space_group_IT_number 2
_symmetry_cell_setting triclinic
_symmetry_space_group_name_Hall '-P 1'
_symmetry_space_group_name_H-M 'P -1'
_atom_sites_solution_hydrogens geom
_atom_sites_solution_primary direct
_atom_sites_solution_secondary difmap
_audit_creation_method SHELXL-97
_cell_angle_alpha 103.720(5)
_cell_angle_beta 94.693(6)
_cell_angle_gamma 92.822(5)
_cell_formula_units_Z 2
_cell_length_a 14.6755(14)
_cell_length_b 17.0604(14)
_cell_length_c 20.1262(18)
_cell_measurement_reflns_used 7993
_cell_measurement_temperature 293(2)
_cell_measurement_theta_max 29.64
_cell_measurement_theta_min 2.40
_cell_volume 4866.5(8)
_computing_cell_refinement 'Bruker SMART'
_computing_data_collection 'Bruker SMART'
_computing_data_reduction 'Bruker SHELXTL'
_computing_molecular_graphics 'Bruker SHELXTL'
_computing_publication_material 'Bruker SHELXTL'
_computing_structure_refinement 'SHELXL-97 (Sheldrick, 1997)'
_computing_structure_solution 'SHELXS-97 (Sheldrick, 1990)'
_diffrn_ambient_temperature 293(2)
_diffrn_measured_fraction_theta_full 0.983
_diffrn_measured_fraction_theta_max 0.983
_diffrn_measurement_device_type 'CCD area detector'
_diffrn_measurement_method 'phi and omega scans'
_diffrn_radiation_monochromator graphite
_diffrn_radiation_source 'fine-focus sealed tube'
_diffrn_radiation_type MoK\a
_diffrn_radiation_wavelength 0.71073
_diffrn_reflns_av_R_equivalents 0.0924
_diffrn_reflns_av_sigmaI/netI 0.0972
_diffrn_reflns_limit_h_max 20
_diffrn_reflns_limit_h_min -21
_diffrn_reflns_limit_k_max 24
_diffrn_reflns_limit_k_min -24
_diffrn_reflns_limit_l_max 28
_diffrn_reflns_limit_l_min -28
_diffrn_reflns_number 106980
_diffrn_reflns_theta_full 30.71
_diffrn_reflns_theta_max 30.71
_diffrn_reflns_theta_min 1.05
_exptl_absorpt_coefficient_mu 0.590
_exptl_absorpt_correction_T_max 0.8911
_exptl_absorpt_correction_T_min 0.8861
_exptl_absorpt_correction_type multi-scan
_exptl_absorpt_process_details sadabs
_exptl_crystal_colour yellow
_exptl_crystal_density_diffrn 1.437
_exptl_crystal_density_method 'not measured'
_exptl_crystal_description block
_exptl_crystal_F_000 2168
_exptl_crystal_size_max 0.21
_exptl_crystal_size_mid 0.20
_exptl_crystal_size_min 0.20
_refine_diff_density_max 0.506
_refine_diff_density_min -0.382
_refine_diff_density_rms 0.064
_refine_ls_extinction_method none
_refine_ls_goodness_of_fit_ref 0.989
_refine_ls_hydrogen_treatment constr
_refine_ls_matrix_type full
_refine_ls_number_parameters 1297
_refine_ls_number_reflns 29733
_refine_ls_number_restraints 0
_refine_ls_restrained_S_all 0.989
_refine_ls_R_factor_all 0.1534
_refine_ls_R_factor_gt 0.0577
_refine_ls_shift/su_max 0.012
_refine_ls_shift/su_mean 0.000
_refine_ls_structure_factor_coef Fsqd
_refine_ls_weighting_details 'calc w=1/[\s^2^(Fo^2^)+(0.0695P)^2^+0.0000P] where P=(Fo^2^+2Fc^2^)/3'
_refine_ls_weighting_scheme calc
_refine_ls_wR_factor_gt 0.1281
_refine_ls_wR_factor_ref 0.1677
_reflns_number_gt 13803
_reflns_number_total 29733
_reflns_threshold_expression >2sigma(I)
_cod_data_source_file cg401212s_si_002.cif
_cod_data_source_block 1
_cod_depositor_comments
;
The following automatic conversions were performed:

'_symmetry_cell_setting' value 'Triclinic' changed to 'triclinic'
according to /home/saulius/struct/CIF-dictionaries/cif_core.dic
dictionary named 'cif_core.dic' version 2.4.2 from 2011-04-26.

Automatic conversion script
Id: cif_fix_values 1891 2012-01-12 08:04:46Z andrius 
;
_cod_original_sg_symbol_H-M p-1
_cod_database_code 4508499

loop_
_symmetry_equiv_pos_as_xyz
'x, y, z'
'-x, -y, -z'

loop_
_atom_site_label
_atom_site_type_symbol
_atom_site_fract_x
_atom_site_fract_y
_atom_site_fract_z
_atom_site_U_iso_or_equiv
_atom_site_adp_type
_atom_site_occupancy
_atom_site_symmetry_multiplicity
_atom_site_calc_flag
_atom_site_refinement_flags
Mn1 Mn 0.40614(3) 0.68443(2) 0.299787(19) 0.03271(11) Uani 1 1 d .
Mn2 Mn 0.58090(3) 0.81050(2) 0.202468(19) 0.03351(11) Uani 1 1 d .
Mn3 Mn 0.47771(3) 0.32911(3) 0.29809(2) 0.03825(11) Uani 1 1 d .
Mn4 Mn 0.48657(3) 0.15272(3) 0.21402(2) 0.03896(12) Uani 1 1 d .
N1 N 0.41439(18) 0.58916(14) 0.20219(11) 0.0413(6) Uani 1 1 d .
N2 N 0.42286(17) 0.28537(14) -0.10465(11) 0.0400(6) Uani 1 1 d .
N3 N 0.41724(17) 0.78767(13) 0.39381(11) 0.0376(5) Uani 1 1 d .
N4 N 0.42687(17) 1.09735(14) 0.69922(11) 0.0407(6) Uani 1 1 d .
O1 O 0.4978(2) 0.11764(16) 0.02226(13) 0.0754(8) Uani 1 1 d .
O2 O 0.4875(2) 0.38239(17) 0.48816(13) 0.0924(10) Uani 1 1 d .
O3 O 0.38969(18) 0.19456(16) 0.14724(13) 0.0689(7) Uani 1 1 d .
O4 O 0.37809(17) 0.31680(16) 0.21549(12) 0.0655(7) Uani 1 1 d .
O5 O 0.38560(19) 0.26513(16) 0.34662(15) 0.0780(8) Uani 1 1 d .
O6 O 0.38620(16) 0.14074(15) 0.28056(12) 0.0607(6) Uani 1 1 d .
O7 O 0.57694(16) 0.35367(15) 0.23339(11) 0.0574(6) Uani 1 1 d .
O8 O 0.58182(19) 0.22414(15) 0.17923(14) 0.0734(8) Uani 1 1 d .
O9 O 0.49313(16) 0.04819(12) 0.13453(10) 0.0535(6) Uani 1 1 d .
H9B H 0.5287 0.0100 0.1322 0.064 Uiso 1 1 d R
H9A H 0.4992 0.0611 0.0983 0.064 Uiso 1 1 d R
O10 O 0.48349(16) 0.44008(12) 0.37255(10) 0.0552(6) Uani 1 1 d .
H10C H 0.4812 0.4302 0.4119 0.066 Uiso 1 1 d R
H10 H 0.4396 0.4655 0.3647 0.083 Uiso 1 1 d R
O11 O 0.1243(2) 0.0681(2) 0.4958(2) 0.1179(14) Uani 1 1 d .
O12 O 0.83094(18) 0.38155(14) -0.00054(12) 0.0653(7) Uani 1 1 d .
O13 O 0.10084(17) 0.33137(14) -0.03942(12) 0.0636(7) Uani 1 1 d .
O14 O -0.12042(18) 0.16856(15) 0.54515(13) 0.0711(7) Uani 1 1 d .
O15 O -0.41194(17) 0.15489(17) 0.29508(13) 0.0700(7) Uani 1 1 d .
O16 O -0.42054(19) 0.28311(18) 0.35366(14) 0.0756(8) Uani 1 1 d .
O17 O 0.65336(15) 0.73312(12) 0.25202(10) 0.0464(5) Uani 1 1 d .
O18 O 0.54828(15) 0.69220(12) 0.31220(10) 0.0492(5) Uani 1 1 d .
O19 O 0.84989(15) 0.44148(13) 0.32976(12) 0.0563(6) Uani 1 1 d .
O20 O 0.28705(16) 0.62764(13) 0.32944(10) 0.0523(6) Uani 1 1 d .
O21 O 0.40272(16) 0.58028(12) 0.37998(11) 0.0531(6) Uani 1 1 d .
O22 O 0.06591(17) 0.40042(15) 0.47802(11) 0.0610(6) Uani 1 1 d .
O23 O 0.43644(14) 0.80233(11) 0.18915(10) 0.0447(5) Uani 1 1 d .
O24 O 0.33084(14) 0.75699(11) 0.24678(9) 0.0412(5) Uani 1 1 d .
O25 O 0.13040(15) 1.04815(12) 0.17136(13) 0.0574(6) Uani 1 1 d .
O26 O -0.08288(17) 1.09581(15) 0.02354(11) 0.0629(7) Uani 1 1 d .
O27 O -0.30079(16) 0.87225(13) 0.17733(11) 0.0540(6) Uani 1 1 d .
O28 O -0.41657(15) 0.91341(12) 0.12152(11) 0.0509(5) Uani 1 1 d .
C1 C 0.3612(2) 0.1909(2) 0.33005(18) 0.0523(8) Uani 1 1 d .
C2 C 0.2983(2) 0.1617(2) 0.37597(16) 0.0477(8) Uani 1 1 d .
C3 C 0.2649(2) 0.0808(2) 0.35977(19) 0.0601(9) Uani 1 1 d .
H3 H 0.2821 0.0458 0.3207 0.072 Uiso 1 1 calc R
C4 C 0.2071(3) 0.0516(3) 0.4003(2) 0.0731(11) Uani 1 1 d .
H4 H 0.1853 -0.0025 0.3884 0.088 Uiso 1 1 calc R
C5 C 0.1822(3) 0.1019(3) 0.4573(2) 0.0759(12) Uani 1 1 d .
C6 C 0.2151(3) 0.1809(3) 0.4771(2) 0.0781(12) Uani 1 1 d .
H6 H 0.2001 0.2141 0.5180 0.094 Uiso 1 1 calc R
C7 C 0.2725(3) 0.2116(2) 0.4344(2) 0.0678(10) Uani 1 1 d .
H7 H 0.2928 0.2660 0.4461 0.081 Uiso 1 1 calc R
C8 C 0.0505(3) 0.1141(3) 0.5234(2) 0.0909(15) Uani 1 1 d .
H8A H -0.0063 0.0803 0.5099 0.109 Uiso 1 1 calc R
H8B H 0.0456 0.1597 0.5027 0.109 Uiso 1 1 calc R
C9 C 0.0598(3) 0.1459(3) 0.6014(2) 0.0722(11) Uani 1 1 d .
C10 C 0.1256(3) 0.1174(4) 0.6405(3) 0.1077(18) Uani 1 1 d .
H10A H 0.1658 0.0815 0.6188 0.129 Uiso 1 1 calc R
C11 C 0.1327(5) 0.1408(5) 0.7098(4) 0.129(3) Uani 1 1 d .
H11 H 0.1770 0.1194 0.7349 0.155 Uiso 1 1 calc R
C12 C 0.0771(5) 0.1946(4) 0.7441(3) 0.125(3) Uani 1 1 d .
H12 H 0.0840 0.2118 0.7918 0.151 Uiso 1 1 calc R
C13 C 0.0093(4) 0.2229(3) 0.7051(2) 0.0969(16) Uani 1 1 d .
H13 H -0.0305 0.2588 0.7275 0.116 Uiso 1 1 calc R
C14 C -0.0005(3) 0.1993(3) 0.63406(19) 0.0662(10) Uani 1 1 d .
C15 C -0.0715(3) 0.2335(2) 0.5945(2) 0.0714(11) Uani 1 1 d .
H15A H -0.1130 0.2624 0.6252 0.086 Uiso 1 1 calc R
H15B H -0.0429 0.2711 0.5718 0.086 Uiso 1 1 calc R
C16 C -0.1796(2) 0.1865(2) 0.49573(17) 0.0519(8) Uani 1 1 d .
C17 C -0.1975(2) 0.1267(2) 0.43505(18) 0.0588(9) Uani 1 1 d .
H17 H -0.1655 0.0802 0.4280 0.071 Uiso 1 1 calc R
C18 C -0.2633(2) 0.1370(2) 0.38529(16) 0.0511(8) Uani 1 1 d .
H18 H -0.2752 0.0974 0.3444 0.061 Uiso 1 1 calc R
C19 C -0.3116(2) 0.2057(2) 0.39585(16) 0.0452(7) Uani 1 1 d .
C20 C -0.2904(2) 0.26564(19) 0.45566(17) 0.0485(8) Uani 1 1 d .
H20 H -0.3210 0.3130 0.4622 0.058 Uiso 1 1 calc R
C21 C -0.2251(2) 0.25639(19) 0.50556(17) 0.0496(8) Uani 1 1 d .
H21 H -0.2118 0.2970 0.5457 0.060 Uiso 1 1 calc R
C22 C -0.3862(2) 0.2152(3) 0.34416(19) 0.0553(9) Uani 1 1 d .
C23 C 0.3576(2) 0.2633(2) 0.16050(18) 0.0524(8) Uani 1 1 d .
C24 C 0.2895(2) 0.2828(2) 0.10805(15) 0.0450(7) Uani 1 1 d .
C25 C 0.2694(2) 0.22911(19) 0.04385(16) 0.0490(8) Uani 1 1 d .
H25 H 0.2984 0.1810 0.0334 0.059 Uiso 1 1 calc R
C26 C 0.2065(2) 0.2472(2) -0.00426(16) 0.0509(8) Uani 1 1 d .
H26 H 0.1941 0.2118 -0.0474 0.061 Uiso 1 1 calc R
C27 C 0.1618(2) 0.3181(2) 0.01166(16) 0.0479(8) Uani 1 1 d .
C28 C 0.1807(2) 0.3709(2) 0.07564(16) 0.0520(8) Uani 1 1 d .
H28 H 0.1505 0.4183 0.0867 0.062 Uiso 1 1 calc R
C29 C 0.2447(2) 0.3528(2) 0.12295(16) 0.0493(8) Uani 1 1 d .
H29 H 0.2577 0.3887 0.1658 0.059 Uiso 1 1 calc R
C30 C 0.0538(3) 0.4056(2) -0.02407(18) 0.0630(10) Uani 1 1 d .
H30A H 0.0978 0.4522 -0.0130 0.076 Uiso 1 1 calc R
H30B H 0.0185 0.4073 0.0149 0.076 Uiso 1 1 calc R
C31 C 0.6047(2) 0.2975(2) 0.18842(17) 0.0477(8) Uani 1 1 d .
C32 C 0.6689(2) 0.31951(19) 0.14020(15) 0.0431(7) Uani 1 1 d .
C33 C 0.6973(2) 0.39924(19) 0.14509(16) 0.0466(7) Uani 1 1 d .
H33 H 0.6802 0.4402 0.1803 0.056 Uiso 1 1 calc R
C34 C 0.7518(2) 0.4173(2) 0.09669(17) 0.0530(8) Uani 1 1 d .
H34 H 0.7712 0.4707 0.0992 0.064 Uiso 1 1 calc R
C35 C 0.7773(2) 0.3557(2) 0.04451(16) 0.0491(8) Uani 1 1 d .
C36 C 0.7494(2) 0.2767(2) 0.04014(18) 0.0546(8) Uani 1 1 d .
H36 H 0.7668 0.2355 0.0053 0.066 Uiso 1 1 calc R
C37 C 0.6956(2) 0.2596(2) 0.08792(17) 0.0511(8) Uani 1 1 d .
H37 H 0.6766 0.2060 0.0851 0.061 Uiso 1 1 calc R
C38 C 0.8674(3) 0.3202(2) -0.05325(18) 0.0652(10) Uani 1 1 d .
H38A H 0.8192 0.2802 -0.0774 0.078 Uiso 1 1 calc R
H38B H 0.9149 0.2931 -0.0330 0.078 Uiso 1 1 calc R
C39 C 0.9061(2) 0.3654(2) -0.10127(16) 0.0482(8) Uani 1 1 d .
C40 C 0.8528(3) 0.3692(3) -0.15892(18) 0.0693(11) Uani 1 1 d .
H40 H 0.7965 0.3394 -0.1695 0.083 Uiso 1 1 calc R
C41 C 0.8793(3) 0.4151(3) -0.20130(19) 0.0784(12) Uani 1 1 d .
H41 H 0.8415 0.4160 -0.2405 0.094 Uiso 1 1 calc R
C42 C 0.9603(3) 0.4598(3) -0.18725(19) 0.0745(12) Uani 1 1 d .
H42 H 0.9771 0.4933 -0.2152 0.089 Uiso 1 1 calc R
C43 C 1.0187(3) 0.4548(2) -0.1297(2) 0.0693(11) Uani 1 1 d .
H43 H 1.0754 0.4838 -0.1202 0.083 Uiso 1 1 calc R
C44 C 0.9918(2) 0.4064(2) -0.08663(15) 0.0470(7) Uani 1 1 d .
C45 C 0.3178(2) 0.58296(17) 0.36674(14) 0.0438(7) Uani 1 1 d .
C46 C 0.2503(2) 0.53411(17) 0.39537(14) 0.0406(7) Uani 1 1 d .
C47 C 0.1593(2) 0.52595(19) 0.37125(15) 0.0483(8) Uani 1 1 d .
H47 H 0.1402 0.5522 0.3375 0.058 Uiso 1 1 calc R
C48 C 0.0947(2) 0.48028(19) 0.39511(15) 0.0490(8) Uani 1 1 d .
H48 H 0.0336 0.4748 0.3771 0.059 Uiso 1 1 calc R
C49 C 0.1236(2) 0.44275(18) 0.44679(15) 0.0462(8) Uani 1 1 d .
C50 C 0.2148(2) 0.45059(19) 0.47221(16) 0.0500(8) Uani 1 1 d .
H50 H 0.2337 0.4258 0.5069 0.060 Uiso 1 1 calc R
C51 C 0.2775(2) 0.49474(19) 0.44647(15) 0.0481(8) Uani 1 1 d .
H51 H 0.3390 0.4986 0.4632 0.058 Uiso 1 1 calc R
C52 C -0.0290(2) 0.3856(2) 0.45128(17) 0.0529(8) Uani 1 1 d .
H52A H -0.0497 0.4336 0.4385 0.064 Uiso 1 1 calc R
H52B H -0.0650 0.3758 0.4871 0.064 Uiso 1 1 calc R
C53 C 0.6257(2) 0.68818(16) 0.28856(13) 0.0373(6) Uani 1 1 d .
C54 C 0.68601(19) 0.62601(16) 0.30454(14) 0.0371(6) Uani 1 1 d .
C55 C 0.7753(2) 0.62304(19) 0.28573(18) 0.0534(8) Uani 1 1 d .
H55 H 0.7993 0.6626 0.2659 0.064 Uiso 1 1 calc R
C56 C 0.8281(2) 0.5619(2) 0.29635(19) 0.0588(9) Uani 1 1 d .
H56 H 0.8878 0.5607 0.2840 0.071 Uiso 1 1 calc R
C57 C 0.7931(2) 0.50201(18) 0.32527(16) 0.0448(7) Uani 1 1 d .
C58 C 0.7056(2) 0.50552(18) 0.34561(15) 0.0437(7) Uani 1 1 d .
H58 H 0.6817 0.4663 0.3658 0.052 Uiso 1 1 calc R
C59 C 0.6539(2) 0.56765(18) 0.33577(14) 0.0417(7) Uani 1 1 d .
H59 H 0.5955 0.5704 0.3506 0.050 Uiso 1 1 calc R
C60 C 0.8099(2) 0.37261(18) 0.35105(18) 0.0529(8) Uani 1 1 d .
H60A H 0.7531 0.3518 0.3227 0.063 Uiso 1 1 calc R
H60B H 0.7963 0.3891 0.3985 0.063 Uiso 1 1 calc R
C61 C 0.8767(2) 0.30839(18) 0.34350(16) 0.0476(8) Uani 1 1 d .
C62 C 0.9543(2) 0.31471(18) 0.38979(16) 0.0462(7) Uani 1 1 d .
C63 C 1.0127(3) 0.2523(2) 0.3813(2) 0.0637(10) Uani 1 1 d .
H63 H 1.0647 0.2564 0.4120 0.076 Uiso 1 1 calc R
C64 C 0.9952(4) 0.1852(2) 0.3287(3) 0.0811(14) Uani 1 1 d .
H64 H 1.0354 0.1442 0.3235 0.097 Uiso 1 1 calc R
C65 C 0.9189(4) 0.1776(2) 0.2835(2) 0.0817(14) Uani 1 1 d .
H65 H 0.9065 0.1311 0.2482 0.098 Uiso 1 1 calc R
C66 C 0.8597(3) 0.2395(2) 0.29032(19) 0.0658(10) Uani 1 1 d .
H66 H 0.8083 0.2347 0.2590 0.079 Uiso 1 1 calc R
C67 C 0.3590(2) 0.84464(18) 0.40129(14) 0.0476(8) Uani 1 1 d .
H67 H 0.3137 0.8422 0.3656 0.057 Uiso 1 1 calc R
C68 C 0.3611(2) 0.90769(18) 0.45877(14) 0.0452(7) Uani 1 1 d .
H68 H 0.3182 0.9463 0.4609 0.054 Uiso 1 1 calc R
C69 C 0.4268(2) 0.91356(15) 0.51319(13) 0.0338(6) Uani 1 1 d .
C70 C 0.4884(2) 0.85386(19) 0.50506(15) 0.0511(8) Uani 1 1 d .
H70 H 0.5344 0.8548 0.5399 0.061 Uiso 1 1 calc R
C71 C 0.4820(2) 0.79314(18) 0.44573(15) 0.0515(8) Uani 1 1 d .
H71 H 0.5246 0.7541 0.4416 0.062 Uiso 1 1 calc R
C72 C 0.3731(2) 1.09879(19) 0.64327(16) 0.0575(9) Uani 1 1 d .
H72 H 0.3339 1.1404 0.6456 0.069 Uiso 1 1 calc R
C73 C 0.3723(2) 1.04197(19) 0.58210(16) 0.0545(9) Uani 1 1 d .
H73 H 0.3336 1.0459 0.5443 0.065 Uiso 1 1 calc R
C74 C 0.42907(19) 0.97886(15) 0.57679(12) 0.0329(6) Uani 1 1 d .
C75 C 0.4859(2) 0.97862(17) 0.63451(14) 0.0429(7) Uani 1 1 d .
H75 H 0.5267 0.9384 0.6334 0.052 Uiso 1 1 calc R
C76 C 0.4824(2) 1.03775(17) 0.69385(14) 0.0467(8) Uani 1 1 d .
H76 H 0.5211 1.0358 0.7323 0.056 Uiso 1 1 calc R
C77 C 0.3592(2) 0.80380(15) 0.21168(13) 0.0340(6) Uani 1 1 d .
C78 C 0.29616(19) 0.86483(16) 0.19601(13) 0.0352(6) Uani 1 1 d .
C79 C 0.3261(2) 0.92188(17) 0.16240(14) 0.0396(7) Uani 1 1 d .
H79 H 0.3836 0.9187 0.1460 0.047 Uiso 1 1 calc R
C80 C 0.2729(2) 0.98318(18) 0.15275(15) 0.0443(7) Uani 1 1 d .
H80 H 0.2948 1.0214 0.1307 0.053 Uiso 1 1 calc R
C81 C 0.1868(2) 0.98785(17) 0.17587(16) 0.0432(7) Uani 1 1 d .
C82 C 0.1540(2) 0.92959(18) 0.20722(18) 0.0512(8) Uani 1 1 d .
H82 H 0.0953 0.9313 0.2214 0.061 Uiso 1 1 calc R
C83 C 0.2084(2) 0.86883(17) 0.21749(16) 0.0454(7) Uani 1 1 d .
H83 H 0.1862 0.8302 0.2390 0.054 Uiso 1 1 calc R
C84 C 0.1711(2) 1.11718(19) 0.1515(2) 0.0576(9) Uani 1 1 d .
H84A H 0.1847 1.1016 0.1040 0.069 Uiso 1 1 calc R
H84B H 0.2279 1.1370 0.1801 0.069 Uiso 1 1 calc R
C85 C 0.1046(2) 1.18236(18) 0.16031(18) 0.0481(8) Uani 1 1 d .
C86 C 0.1209(3) 1.2491(2) 0.21607(19) 0.0649(10) Uani 1 1 d .
H86 H 0.1716 1.2522 0.2478 0.078 Uiso 1 1 calc R
C87 C 0.0621(4) 1.3109(2) 0.2246(2) 0.0770(13) Uani 1 1 d .
H87 H 0.0738 1.3557 0.2616 0.092 Uiso 1 1 calc R
C88 C -0.0124(3) 1.3064(2) 0.1791(3) 0.0771(13) Uani 1 1 d .
H88 H -0.0525 1.3475 0.1857 0.092 Uiso 1 1 calc R
C89 C -0.0291(3) 1.2414(2) 0.1232(2) 0.0600(9) Uani 1 1 d .
H89 H -0.0799 1.2394 0.0918 0.072 Uiso 1 1 calc R
C90 C 0.0289(2) 1.17890(17) 0.11306(17) 0.0450(7) Uani 1 1 d .
C91 C 0.0121(2) 1.1112(2) 0.04907(17) 0.0560(9) Uani 1 1 d .
H91A H 0.0466 1.1246 0.0136 0.067 Uiso 1 1 calc R
H91B H 0.0348 1.0623 0.0589 0.067 Uiso 1 1 calc R
C92 C -0.1385(2) 1.05300(19) 0.05586(15) 0.0462(7) Uani 1 1 d .
C93 C -0.1099(2) 1.01629(19) 0.10738(16) 0.0518(8) Uani 1 1 d .
H93 H -0.0486 1.0217 0.1246 0.062 Uiso 1 1 calc R
C94 C -0.1729(2) 0.97145(19) 0.13313(16) 0.0488(8) Uani 1 1 d .
H94 H -0.1530 0.9459 0.1671 0.059 Uiso 1 1 calc R
C95 C -0.2652(2) 0.96356(16) 0.10950(14) 0.0398(7) Uani 1 1 d .
C96 C -0.2928(2) 1.00252(18) 0.05838(15) 0.0454(7) Uani 1 1 d .
H96 H -0.3544 0.9987 0.0420 0.055 Uiso 1 1 calc R
C97 C -0.2305(2) 1.04625(18) 0.03195(15) 0.0475(8) Uani 1 1 d .
H97 H -0.2501 1.0716 -0.0023 0.057 Uiso 1 1 calc R
C98 C -0.3312(2) 0.91440(17) 0.13814(14) 0.0404(7) Uani 1 1 d .
C99 C 0.3830(2) 0.59952(18) 0.14102(15) 0.0513(8) Uani 1 1 d .
H99 H 0.3588 0.6485 0.1393 0.062 Uiso 1 1 calc R
C100 C 0.3843(2) 0.54210(17) 0.08037(14) 0.0479(8) Uani 1 1 d .
H100 H 0.3599 0.5520 0.0392 0.057 Uiso 1 1 calc R
C101 C 0.42213(19) 0.46929(15) 0.08093(13) 0.0333(6) Uani 1 1 d .
C102 C 0.4574(2) 0.45967(17) 0.14400(14) 0.0457(8) Uani 1 1 d .
H102 H 0.4848 0.4125 0.1470 0.055 Uiso 1 1 calc R
C103 C 0.4521(3) 0.51976(18) 0.20217(15) 0.0508(8) Uani 1 1 d .
H103 H 0.4761 0.5115 0.2440 0.061 Uiso 1 1 calc R
C104 C 0.3611(2) 0.34007(19) -0.09697(15) 0.0501(8) Uani 1 1 d .
H104 H 0.3167 0.3375 -0.1333 0.060 Uiso 1 1 calc R
C105 C 0.3591(2) 0.40043(18) -0.03836(14) 0.0489(8) Uani 1 1 d .
H105 H 0.3151 0.4381 -0.0361 0.059 Uiso 1 1 calc R
C106 C 0.4226(2) 0.40487(15) 0.01706(13) 0.0346(6) Uani 1 1 d .
C107 C 0.4858(2) 0.34639(17) 0.01012(14) 0.0456(7) Uani 1 1 d .
H107 H 0.5293 0.3460 0.0463 0.055 Uiso 1 1 calc R
C108 C 0.4833(2) 0.28896(18) -0.05106(15) 0.0460(7) Uani 1 1 d .
H108 H 0.5265 0.2504 -0.0551 0.055 Uiso 1 1 calc R

loop_
_atom_site_aniso_label
_atom_site_aniso_U_11
_atom_site_aniso_U_22
_atom_site_aniso_U_33
_atom_site_aniso_U_23
_atom_site_aniso_U_13
_atom_site_aniso_U_12
Mn1 0.0400(3) 0.0303(2) 0.0250(2) 0.00049(16) 0.00406(17) 0.00432(17)
Mn2 0.0396(3) 0.0304(2) 0.0270(2) -0.00057(16) 0.00336(17) 0.00457(18)
Mn3 0.0414(3) 0.0387(2) 0.0349(2) 0.00925(18) 0.00118(19) 0.00770(19)
Mn4 0.0429(3) 0.0373(2) 0.0381(2) 0.01103(19) 0.0044(2) 0.00608(19)
N1 0.0535(16) 0.0363(13) 0.0295(12) -0.0016(10) 0.0039(11) 0.0057(11)
N2 0.0454(15) 0.0393(13) 0.0300(12) -0.0027(10) 0.0018(11) 0.0097(11)
N3 0.0434(14) 0.0372(13) 0.0275(12) -0.0022(10) 0.0049(10) 0.0040(11)
N4 0.0497(16) 0.0360(13) 0.0291(12) -0.0051(10) -0.0017(11) 0.0041(11)
O1 0.089(2) 0.0766(17) 0.0594(15) 0.0199(13) -0.0042(14) 0.0000(15)
O2 0.135(3) 0.086(2) 0.0567(16) 0.0252(14) -0.0063(17) 0.0017(18)
O3 0.0673(18) 0.0758(17) 0.0701(16) 0.0311(14) -0.0052(13) 0.0217(14)
O4 0.0532(15) 0.0870(18) 0.0546(15) 0.0201(14) -0.0133(12) 0.0058(13)
O5 0.0736(19) 0.0678(17) 0.105(2) 0.0384(15) 0.0287(16) 0.0019(14)
O6 0.0513(15) 0.0839(17) 0.0511(14) 0.0223(13) 0.0124(12) 0.0059(13)
O7 0.0554(15) 0.0723(16) 0.0489(13) 0.0220(12) 0.0103(11) 0.0023(12)
O8 0.0765(19) 0.0639(16) 0.0898(19) 0.0332(14) 0.0286(15) -0.0056(13)
O9 0.0681(16) 0.0435(12) 0.0505(13) 0.0102(10) 0.0134(11) 0.0118(11)
O10 0.0719(16) 0.0500(13) 0.0428(12) 0.0071(10) 0.0081(11) 0.0126(11)
O11 0.103(3) 0.128(3) 0.176(3) 0.108(3) 0.087(3) 0.055(2)
O12 0.0766(18) 0.0631(15) 0.0644(15) 0.0248(12) 0.0310(14) -0.0015(13)
O13 0.0650(16) 0.0687(15) 0.0512(14) 0.0075(12) -0.0170(12) 0.0208(13)
O14 0.0686(17) 0.0661(16) 0.0722(17) 0.0134(13) -0.0289(14) 0.0189(13)
O15 0.0553(16) 0.0900(19) 0.0687(17) 0.0375(15) -0.0188(13) -0.0067(14)
O16 0.0685(18) 0.094(2) 0.0789(18) 0.0489(16) -0.0036(14) 0.0255(16)
O17 0.0597(14) 0.0435(11) 0.0380(11) 0.0114(9) 0.0045(10) 0.0159(10)
O18 0.0411(13) 0.0546(13) 0.0476(12) 0.0025(10) 0.0037(10) 0.0123(10)
O19 0.0414(13) 0.0544(13) 0.0885(17) 0.0433(12) 0.0150(12) 0.0108(10)
O20 0.0668(16) 0.0537(13) 0.0390(11) 0.0196(10) 0.0035(11) -0.0089(11)
O21 0.0494(15) 0.0486(13) 0.0606(14) 0.0100(10) 0.0122(11) 0.0013(11)
O22 0.0567(15) 0.0813(16) 0.0543(13) 0.0382(12) 0.0035(11) -0.0109(12)
O23 0.0404(12) 0.0434(11) 0.0474(12) 0.0038(9) 0.0044(10) 0.0092(9)
O24 0.0521(13) 0.0374(10) 0.0347(10) 0.0098(8) 0.0014(9) 0.0089(9)
O25 0.0403(13) 0.0479(12) 0.0952(18) 0.0371(12) 0.0099(12) 0.0095(10)
O26 0.0571(15) 0.0820(17) 0.0536(14) 0.0301(12) 0.0019(11) -0.0184(13)
O27 0.0590(15) 0.0591(14) 0.0478(13) 0.0259(11) -0.0025(11) -0.0083(11)
O28 0.0458(14) 0.0436(12) 0.0639(14) 0.0124(10) 0.0100(11) 0.0046(10)
C1 0.0383(19) 0.069(2) 0.059(2) 0.0325(18) 0.0040(16) 0.0051(16)
C2 0.0350(17) 0.065(2) 0.0502(18) 0.0267(16) 0.0047(14) 0.0129(15)
C3 0.051(2) 0.069(2) 0.067(2) 0.0288(19) 0.0079(18) 0.0078(18)
C4 0.055(2) 0.075(3) 0.104(3) 0.049(2) 0.014(2) 0.010(2)
C5 0.067(3) 0.083(3) 0.105(3) 0.063(3) 0.035(2) 0.032(2)
C6 0.074(3) 0.103(3) 0.074(3) 0.037(2) 0.038(2) 0.037(3)
C7 0.070(3) 0.070(2) 0.071(2) 0.028(2) 0.011(2) 0.022(2)
C8 0.085(3) 0.126(4) 0.091(3) 0.064(3) 0.047(3) 0.044(3)
C9 0.044(2) 0.103(3) 0.088(3) 0.061(3) 0.001(2) -0.001(2)
C10 0.055(3) 0.148(5) 0.150(5) 0.100(4) -0.006(3) 0.009(3)
C11 0.105(5) 0.167(7) 0.133(6) 0.099(5) -0.053(4) -0.028(4)
C12 0.151(7) 0.153(6) 0.069(3) 0.056(4) -0.050(4) -0.061(5)
C13 0.108(4) 0.114(4) 0.063(3) 0.025(3) -0.018(3) -0.026(3)
C14 0.049(2) 0.096(3) 0.060(2) 0.035(2) -0.0066(18) 0.007(2)
C15 0.059(2) 0.078(3) 0.070(3) 0.010(2) -0.016(2) 0.008(2)
C16 0.0417(19) 0.061(2) 0.054(2) 0.0173(17) -0.0051(15) 0.0134(16)
C17 0.054(2) 0.062(2) 0.061(2) 0.0135(18) -0.0003(18) 0.0215(17)
C18 0.046(2) 0.064(2) 0.0445(18) 0.0160(16) 0.0016(15) 0.0054(16)
C19 0.0339(17) 0.063(2) 0.0475(18) 0.0302(16) 0.0060(14) 0.0040(15)
C20 0.0426(19) 0.0521(19) 0.060(2) 0.0285(16) 0.0081(16) 0.0121(15)
C21 0.050(2) 0.0498(18) 0.0493(19) 0.0125(15) -0.0004(15) 0.0114(15)
C22 0.0380(19) 0.081(3) 0.059(2) 0.042(2) 0.0058(16) 0.0010(18)
C23 0.0380(19) 0.073(2) 0.053(2) 0.0301(19) 0.0011(15) 0.0041(17)
C24 0.0344(17) 0.0596(19) 0.0451(17) 0.0220(15) -0.0009(13) 0.0042(14)
C25 0.0433(19) 0.0517(18) 0.0541(19) 0.0180(16) -0.0011(15) 0.0085(15)
C26 0.053(2) 0.0530(19) 0.0427(18) 0.0047(15) -0.0017(15) 0.0066(16)
C27 0.0355(17) 0.063(2) 0.0446(18) 0.0138(15) -0.0067(14) 0.0075(15)
C28 0.046(2) 0.062(2) 0.0462(18) 0.0095(16) -0.0014(15) 0.0175(16)
C29 0.0423(19) 0.064(2) 0.0394(17) 0.0093(15) -0.0015(14) 0.0069(16)
C30 0.055(2) 0.070(2) 0.058(2) 0.0059(18) -0.0108(17) 0.0185(19)
C31 0.0352(17) 0.067(2) 0.0477(18) 0.0293(17) -0.0006(14) 0.0019(16)
C32 0.0358(17) 0.0576(19) 0.0412(16) 0.0239(15) -0.0002(13) 0.0023(14)
C33 0.0413(18) 0.0548(19) 0.0458(17) 0.0177(15) 0.0014(14) 0.0002(14)
C34 0.054(2) 0.0520(19) 0.058(2) 0.0252(16) 0.0009(16) -0.0049(16)
C35 0.0447(19) 0.063(2) 0.0440(17) 0.0219(16) 0.0051(14) -0.0014(16)
C36 0.056(2) 0.0499(19) 0.063(2) 0.0204(16) 0.0131(17) 0.0040(16)
C37 0.050(2) 0.0515(19) 0.056(2) 0.0217(16) 0.0076(16) 0.0014(15)
C38 0.073(3) 0.066(2) 0.060(2) 0.0194(18) 0.020(2) 0.0004(19)
C39 0.0437(19) 0.060(2) 0.0422(17) 0.0161(15) 0.0010(14) -0.0011(15)
C40 0.050(2) 0.104(3) 0.051(2) 0.017(2) -0.0036(17) -0.011(2)
C41 0.064(3) 0.129(4) 0.047(2) 0.034(2) -0.0032(19) 0.007(3)
C42 0.090(3) 0.096(3) 0.053(2) 0.045(2) 0.014(2) 0.010(2)
C43 0.046(2) 0.077(3) 0.085(3) 0.016(2) 0.020(2) -0.0082(19)
C44 0.0368(17) 0.063(2) 0.0423(17) 0.0156(15) -0.0015(14) 0.0079(15)
C45 0.060(2) 0.0375(16) 0.0294(15) 0.0003(12) 0.0094(14) -0.0045(15)
C46 0.0492(19) 0.0412(16) 0.0306(14) 0.0075(12) 0.0049(13) -0.0017(13)
C47 0.056(2) 0.0568(19) 0.0357(16) 0.0213(14) 0.0005(14) -0.0034(16)
C48 0.0469(19) 0.063(2) 0.0402(16) 0.0211(15) -0.0027(14) -0.0005(16)
C49 0.055(2) 0.0493(18) 0.0381(16) 0.0186(14) 0.0050(15) -0.0040(15)
C50 0.054(2) 0.060(2) 0.0427(17) 0.0270(15) 0.0040(15) 0.0030(16)
C51 0.0466(19) 0.0574(19) 0.0432(17) 0.0181(15) 0.0027(14) 0.0039(15)
C52 0.049(2) 0.059(2) 0.056(2) 0.0224(16) 0.0142(16) -0.0004(16)
C53 0.0425(17) 0.0365(15) 0.0261(13) -0.0047(12) -0.0010(12) 0.0054(13)
C54 0.0348(16) 0.0410(15) 0.0348(14) 0.0075(12) 0.0021(12) 0.0069(12)
C55 0.0417(19) 0.0508(19) 0.080(2) 0.0354(17) 0.0183(17) 0.0097(15)
C56 0.0369(19) 0.065(2) 0.090(3) 0.044(2) 0.0206(18) 0.0141(16)
C57 0.0366(17) 0.0477(17) 0.0569(19) 0.0249(15) 0.0058(14) 0.0072(14)
C58 0.0376(17) 0.0525(18) 0.0465(17) 0.0220(14) 0.0074(14) 0.0027(14)
C59 0.0321(16) 0.0551(18) 0.0418(16) 0.0171(14) 0.0071(13) 0.0065(14)
C60 0.0450(19) 0.0486(18) 0.073(2) 0.0305(17) 0.0057(17) 0.0012(15)
C61 0.054(2) 0.0416(17) 0.0529(19) 0.0210(15) 0.0116(16) 0.0000(15)
C62 0.0467(19) 0.0459(17) 0.0548(19) 0.0247(15) 0.0166(16) 0.0082(14)
C63 0.067(3) 0.060(2) 0.078(3) 0.035(2) 0.022(2) 0.0211(19)
C64 0.097(4) 0.050(2) 0.110(4) 0.030(2) 0.046(3) 0.030(2)
C65 0.113(4) 0.053(2) 0.079(3) 0.006(2) 0.040(3) 0.001(3)
C66 0.078(3) 0.060(2) 0.060(2) 0.0159(19) 0.016(2) -0.005(2)
C67 0.053(2) 0.0517(18) 0.0278(15) -0.0095(13) -0.0056(13) 0.0170(15)
C68 0.056(2) 0.0440(17) 0.0304(15) -0.0019(13) -0.0028(14) 0.0188(14)
C69 0.0419(16) 0.0309(13) 0.0266(13) 0.0024(11) 0.0040(12) 0.0049(12)
C70 0.056(2) 0.0514(18) 0.0368(16) -0.0066(14) -0.0097(14) 0.0208(16)
C71 0.063(2) 0.0458(18) 0.0386(17) -0.0054(14) -0.0020(16) 0.0223(16)
C72 0.064(2) 0.0460(18) 0.0487(19) -0.0135(15) -0.0125(17) 0.0236(16)
C73 0.064(2) 0.0507(19) 0.0373(17) -0.0095(14) -0.0150(15) 0.0232(16)
C74 0.0395(16) 0.0295(13) 0.0256(13) -0.0014(10) 0.0036(11) 0.0016(12)
C75 0.055(2) 0.0356(15) 0.0339(15) -0.0003(12) -0.0022(14) 0.0135(14)
C76 0.066(2) 0.0399(16) 0.0292(15) 0.0012(12) -0.0077(14) 0.0079(15)
C77 0.0396(17) 0.0309(14) 0.0254(13) -0.0029(11) -0.0035(12) 0.0019(12)
C78 0.0352(16) 0.0367(14) 0.0325(14) 0.0064(11) 0.0009(12) 0.0028(12)
C79 0.0354(16) 0.0459(16) 0.0387(15) 0.0128(13) 0.0036(13) 0.0035(13)
C80 0.0408(18) 0.0482(17) 0.0495(17) 0.0231(14) 0.0046(14) 0.0032(14)
C81 0.0348(17) 0.0409(16) 0.0576(19) 0.0197(14) 0.0018(14) 0.0045(13)
C82 0.0359(18) 0.0509(18) 0.076(2) 0.0284(17) 0.0148(16) 0.0089(14)
C83 0.0423(18) 0.0388(16) 0.0596(19) 0.0189(14) 0.0098(15) 0.0028(13)
C84 0.045(2) 0.0486(19) 0.087(3) 0.0325(18) 0.0053(18) 0.0035(15)
C85 0.0428(19) 0.0406(17) 0.068(2) 0.0254(16) 0.0095(16) 0.0023(14)
C86 0.076(3) 0.057(2) 0.062(2) 0.0185(19) 0.005(2) -0.007(2)
C87 0.099(4) 0.045(2) 0.083(3) 0.001(2) 0.036(3) -0.005(2)
C88 0.090(3) 0.048(2) 0.106(4) 0.028(2) 0.047(3) 0.022(2)
C89 0.057(2) 0.053(2) 0.079(3) 0.0309(19) 0.0148(19) 0.0163(17)
C90 0.0434(19) 0.0384(16) 0.0588(19) 0.0199(14) 0.0124(15) 0.0047(14)
C91 0.050(2) 0.056(2) 0.061(2) 0.0130(17) 0.0133(17) -0.0058(16)
C92 0.049(2) 0.0503(18) 0.0391(16) 0.0125(14) 0.0032(14) -0.0057(15)
C93 0.0395(18) 0.062(2) 0.0557(19) 0.0219(16) -0.0035(15) -0.0041(15)
C94 0.046(2) 0.0523(18) 0.0503(18) 0.0209(15) -0.0037(15) 0.0007(15)
C95 0.0467(18) 0.0370(15) 0.0338(15) 0.0057(12) 0.0013(13) 0.0015(13)
C96 0.0386(17) 0.0504(18) 0.0479(17) 0.0160(14) -0.0028(14) 0.0009(14)
C97 0.053(2) 0.0513(18) 0.0412(17) 0.0201(14) -0.0021(15) -0.0004(15)
C98 0.0479(19) 0.0351(15) 0.0355(15) 0.0029(12) 0.0057(14) -0.0005(13)
C99 0.074(2) 0.0386(16) 0.0365(17) -0.0008(13) -0.0037(16) 0.0191(16)
C100 0.073(2) 0.0386(16) 0.0295(15) 0.0030(12) -0.0029(15) 0.0149(15)
C101 0.0417(16) 0.0305(13) 0.0250(13) 0.0013(11) 0.0026(12) 0.0045(12)
C102 0.067(2) 0.0363(15) 0.0301(15) 0.0018(12) -0.0030(14) 0.0156(15)
C103 0.077(2) 0.0433(17) 0.0276(15) 0.0016(13) -0.0058(15) 0.0142(16)
C104 0.053(2) 0.0566(19) 0.0321(16) -0.0055(14) -0.0078(14) 0.0185(16)
C105 0.056(2) 0.0487(18) 0.0335(16) -0.0080(13) -0.0033(14) 0.0225(15)
C106 0.0453(17) 0.0330(14) 0.0234(13) 0.0010(11) 0.0060(12) 0.0058(12)
C107 0.058(2) 0.0442(17) 0.0307(15) 0.0006(13) -0.0039(14) 0.0194(15)
C108 0.053(2) 0.0445(17) 0.0375(16) 0.0009(13) 0.0022(14) 0.0210(15)

loop_
_atom_type_symbol
_atom_type_description
_atom_type_scat_dispersion_real
_atom_type_scat_dispersion_imag
_atom_type_scat_source
C C 0.0033 0.0016 'International Tables Vol C Tables 4.2.6.8 and 6.1.1.4'
H H 0.0000 0.0000 'International Tables Vol C Tables 4.2.6.8 and 6.1.1.4'
Mn Mn 0.3368 0.7283 'International Tables Vol C Tables 4.2.6.8 and 6.1.1.4'
N N 0.0061 0.0033 'International Tables Vol C Tables 4.2.6.8 and 6.1.1.4'
O O 0.0106 0.0060 'International Tables Vol C Tables 4.2.6.8 and 6.1.1.4'

loop_
_geom_angle_atom_site_label_1
_geom_angle_atom_site_label_2
_geom_angle_atom_site_label_3
_geom_angle
_geom_angle_site_symmetry_1
_geom_angle_site_symmetry_3
O18 Mn1 O24 122.64(8) . .
O18 Mn1 O20 142.53(9) . .
O24 Mn1 O20 94.67(9) . .
O18 Mn1 N3 85.40(8) . .
O24 Mn1 N3 88.28(8) . .
O20 Mn1 N3 93.01(8) . .
O18 Mn1 N1 87.51(9) . .
O24 Mn1 N1 91.78(8) . .
O20 Mn1 N1 95.35(8) . .
N3 Mn1 N1 171.60(9) . .
O23 Mn2 O17 121.45(8) . .
O23 Mn2 O27 142.15(9) . 1_655
O17 Mn2 O27 96.29(9) . 1_655
O23 Mn2 N4 88.03(8) . 2_676
O17 Mn2 N4 92.78(8) . 2_676
O27 Mn2 N4 93.15(9) 1_655 2_676
O23 Mn2 N2 87.69(8) . 2_665
O17 Mn2 N2 87.99(8) . 2_665
O27 Mn2 N2 91.28(9) 1_655 2_665
N4 Mn2 N2 175.39(9) 2_676 2_665
O4 Mn3 O16 151.77(11) . 1_655
O4 Mn3 O10 115.05(10) . .
O16 Mn3 O10 93.03(11) 1_655 .
O4 Mn3 O7 88.24(9) . .
O16 Mn3 O7 88.87(10) 1_655 .
O10 Mn3 O7 101.67(9) . .
O4 Mn3 O5 89.48(11) . .
O16 Mn3 O5 84.40(11) 1_655 .
O10 Mn3 O5 96.10(10) . .
O7 Mn3 O5 161.30(10) . .
O4 Mn3 Mn4 75.81(7) . .
O16 Mn3 Mn4 75.96(8) 1_655 .
O10 Mn3 Mn4 168.05(6) . .
O7 Mn3 Mn4 83.02(7) . .
O5 Mn3 Mn4 78.43(8) . .
O8 Mn4 O6 150.30(10) . .
O8 Mn4 O15 85.74(11) . 1_655
O6 Mn4 O15 88.69(10) . 1_655
O8 Mn4 O9 95.85(9) . .
O6 Mn4 O9 113.43(9) . .
O15 Mn4 O9 109.95(10) 1_655 .
O8 Mn4 O3 84.34(11) . .
O6 Mn4 O3 91.42(10) . .
O15 Mn4 O3 160.09(11) 1_655 .
O9 Mn4 O3 88.23(10) . .
O8 Mn4 Mn3 72.75(8) . .
O6 Mn4 Mn3 77.56(7) . .
O15 Mn4 Mn3 80.40(8) 1_655 .
O9 Mn4 Mn3 164.39(6) . .
O3 Mn4 Mn3 80.19(7) . .
C103 N1 C99 116.3(2) . .
C103 N1 Mn1 121.87(19) . .
C99 N1 Mn1 121.86(19) . .
C104 N2 C108 116.7(2) . .
C104 N2 Mn2 120.5(2) . 2_665
C108 N2 Mn2 122.79(19) . 2_665
C67 N3 C71 116.6(2) . .
C67 N3 Mn1 121.73(19) . .
C71 N3 Mn1 121.61(19) . .
C76 N4 C72 116.7(2) . .
C76 N4 Mn2 122.55(19) . 2_676
C72 N4 Mn2 120.7(2) . 2_676
C23 O3 Mn4 125.1(2) . .
C23 O4 Mn3 133.6(2) . .
C1 O5 Mn3 127.6(2) . .
C1 O6 Mn4 130.4(2) . .
C31 O7 Mn3 120.9(2) . .
C31 O8 Mn4 137.5(2) . .
Mn4 O9 H9B 129.4 . .
Mn4 O9 H9A 109.6 . .
H9B O9 H9A 102.0 . .
Mn3 O10 H10C 108.6 . .
Mn3 O10 H10 109.7 . .
H10C O10 H10 109.1 . .
C5 O11 C8 118.1(3) . .
C35 O12 C38 117.9(2) . .
C27 O13 C30 117.0(2) . .
C16 O14 C15 118.3(3) . .
C22 O15 Mn4 125.8(2) . 1_455
C22 O16 Mn3 133.0(3) . 1_455
C53 O17 Mn2 130.1(2) . .
C53 O18 Mn1 152.00(19) . .
C57 O19 C60 116.3(2) . .
C45 O20 Mn1 105.4(2) . .
C49 O22 C52 118.6(2) . .
C77 O23 Mn2 152.41(19) . .
C77 O24 Mn1 129.16(19) . .
C81 O25 C84 116.1(2) . .
C92 O26 C91 118.1(3) . .
C98 O27 Mn2 105.5(2) . 1_455
O6 C1 O5 125.5(3) . .
O6 C1 C2 118.6(3) . .
O5 C1 C2 115.9(3) . .
C7 C2 C3 117.7(3) . .
C7 C2 C1 122.6(3) . .
C3 C2 C1 119.7(3) . .
C4 C3 C2 121.6(4) . .
C4 C3 H3 119.2 . .
C2 C3 H3 119.2 . .
C5 C4 C3 119.6(4) . .
C5 C4 H4 120.2 . .
C3 C4 H4 120.2 . .
C4 C5 C6 121.6(4) . .
C4 C5 O11 116.3(4) . .
C6 C5 O11 122.0(4) . .
C5 C6 C7 118.8(4) . .
C5 C6 H6 120.6 . .
C7 C6 H6 120.6 . .
C2 C7 C6 120.6(4) . .
C2 C7 H7 119.7 . .
C6 C7 H7 119.7 . .
O11 C8 C9 115.5(4) . .
O11 C8 H8A 108.4 . .
C9 C8 H8A 108.4 . .
O11 C8 H8B 108.4 . .
C9 C8 H8B 108.4 . .
H8A C8 H8B 107.5 . .
C10 C9 C14 119.3(5) . .
C10 C9 C8 119.3(5) . .
C14 C9 C8 121.3(4) . .
C11 C10 C9 121.0(6) . .
C11 C10 H10A 119.5 . .
C9 C10 H10A 119.5 . .
C10 C11 C12 121.9(6) . .
C10 C11 H11 119.0 . .
C12 C11 H11 119.0 . .
C11 C12 C13 117.5(6) . .
C11 C12 H12 121.2 . .
C13 C12 H12 121.2 . .
C14 C13 C12 121.9(6) . .
C14 C13 H13 119.1 . .
C12 C13 H13 119.1 . .
C13 C14 C9 118.3(4) . .
C13 C14 C15 120.0(4) . .
C9 C14 C15 121.6(4) . .
O14 C15 C14 108.0(3) . .
O14 C15 H15A 110.1 . .
C14 C15 H15A 110.1 . .
O14 C15 H15B 110.1 . .
C14 C15 H15B 110.1 . .
H15A C15 H15B 108.4 . .
O14 C16 C21 123.4(3) . .
O14 C16 C17 116.0(3) . .
C21 C16 C17 120.4(3) . .
C18 C17 C16 119.5(3) . .
C18 C17 H17 120.3 . .
C16 C17 H17 120.3 . .
C17 C18 C19 120.4(3) . .
C17 C18 H18 119.8 . .
C19 C18 H18 119.8 . .
C20 C19 C18 119.1(3) . .
C20 C19 C22 120.1(3) . .
C18 C19 C22 120.8(3) . .
C21 C20 C19 121.1(3) . .
C21 C20 H20 119.4 . .
C19 C20 H20 119.4 . .
C20 C21 C16 119.4(3) . .
C20 C21 H21 120.3 . .
C16 C21 H21 120.3 . .
O15 C22 O16 124.8(3) . .
O15 C22 C19 118.0(3) . .
O16 C22 C19 117.1(4) . .
O4 C23 O3 124.4(3) . .
O4 C23 C24 117.3(3) . .
O3 C23 C24 118.3(3) . .
C29 C24 C25 119.1(3) . .
C29 C24 C23 120.7(3) . .
C25 C24 C23 120.2(3) . .
C26 C25 C24 120.1(3) . .
C26 C25 H25 119.9 . .
C24 C25 H25 119.9 . .
C25 C26 C27 120.1(3) . .
C25 C26 H26 120.0 . .
C27 C26 H26 120.0 . .
O13 C27 C28 124.0(3) . .
O13 C27 C26 116.1(3) . .
C28 C27 C26 119.9(3) . .
C29 C28 C27 119.5(3) . .
C29 C28 H28 120.2 . .
C27 C28 H28 120.2 . .
C24 C29 C28 121.3(3) . .
C24 C29 H29 119.3 . .
C28 C29 H29 119.3 . .
O13 C30 C44 107.2(3) . 1_455
O13 C30 H30A 110.3 . .
C44 C30 H30A 110.3 1_455 .
O13 C30 H30B 110.3 . .
C44 C30 H30B 110.3 1_455 .
H30A C30 H30B 108.5 . .
O8 C31 O7 125.4(3) . .
O8 C31 C32 116.2(3) . .
O7 C31 C32 118.3(3) . .
C37 C32 C33 119.5(3) . .
C37 C32 C31 119.4(3) . .
C33 C32 C31 121.0(3) . .
C32 C33 C34 119.0(3) . .
C32 C33 H33 120.5 . .
C34 C33 H33 120.5 . .
C35 C34 C33 120.1(3) . .
C35 C34 H34 120.0 . .
C33 C34 H34 120.0 . .
C36 C35 O12 124.9(3) . .
C36 C35 C34 120.7(3) . .
O12 C35 C34 114.5(3) . .
C37 C36 C35 118.8(3) . .
C37 C36 H36 120.6 . .
C35 C36 H36 120.6 . .
C36 C37 C32 121.8(3) . .
C36 C37 H37 119.1 . .
C32 C37 H37 119.1 . .
O12 C38 C39 105.3(3) . .
O12 C38 H38A 110.7 . .
C39 C38 H38A 110.7 . .
O12 C38 H38B 110.7 . .
C39 C38 H38B 110.7 . .
H38A C38 H38B 108.8 . .
C40 C39 C44 119.7(3) . .
C40 C39 C38 118.5(3) . .
C44 C39 C38 121.8(3) . .
C41 C40 C39 121.9(4) . .
C41 C40 H40 119.0 . .
C39 C40 H40 119.0 . .
C42 C41 C40 120.7(4) . .
C42 C41 H41 119.7 . .
C40 C41 H41 119.7 . .
C41 C42 C43 118.9(3) . .
C41 C42 H42 120.6 . .
C43 C42 H42 120.6 . .
C44 C43 C42 120.3(3) . .
C44 C43 H43 119.8 . .
C42 C43 H43 119.8 . .
C39 C44 C43 118.4(3) . .
C39 C44 C30 122.7(3) . 1_655
C43 C44 C30 118.8(3) . 1_655
O21 C45 O20 120.8(3) . .
O21 C45 C46 121.0(3) . .
O20 C45 C46 118.2(3) . .
C47 C46 C51 117.8(3) . .
C47 C46 C45 120.5(3) . .
C51 C46 C45 121.7(3) . .
C46 C47 C48 122.7(3) . .
C46 C47 H47 118.7 . .
C48 C47 H47 118.7 . .
C47 C48 C49 118.2(3) . .
C47 C48 H48 120.9 . .
C49 C48 H48 120.9 . .
O22 C49 C50 115.7(3) . .
O22 C49 C48 124.0(3) . .
C50 C49 C48 120.2(3) . .
C51 C50 C49 120.3(3) . .
C51 C50 H50 119.9 . .
C49 C50 H50 119.9 . .
C50 C51 C46 120.8(3) . .
C50 C51 H51 119.6 . .
C46 C51 H51 119.6 . .
O22 C52 C62 113.1(3) . 1_455
O22 C52 H52A 109.0 . .
C62 C52 H52A 109.0 1_455 .
O22 C52 H52B 109.0 . .
C62 C52 H52B 109.0 1_455 .
H52A C52 H52B 107.8 . .
O17 C53 O18 123.4(3) . .
O17 C53 C54 118.9(3) . .
O18 C53 C54 117.7(3) . .
C59 C54 C55 118.1(3) . .
C59 C54 C53 121.1(3) . .
C55 C54 C53 120.8(3) . .
C56 C55 C54 120.3(3) . .
C56 C55 H55 119.9 . .
C54 C55 H55 119.9 . .
C55 C56 C57 120.6(3) . .
C55 C56 H56 119.7 . .
C57 C56 H56 119.7 . .
O19 C57 C58 124.8(3) . .
O19 C57 C56 115.7(3) . .
C58 C57 C56 119.5(3) . .
C59 C58 C57 119.4(3) . .
C59 C58 H58 120.3 . .
C57 C58 H58 120.3 . .
C58 C59 C54 122.1(3) . .
C58 C59 H59 119.0 . .
C54 C59 H59 119.0 . .
O19 C60 C61 108.7(3) . .
O19 C60 H60A 110.0 . .
C61 C60 H60A 110.0 . .
O19 C60 H60B 110.0 . .
C61 C60 H60B 110.0 . .
H60A C60 H60B 108.3 . .
C66 C61 C62 119.0(3) . .
C66 C61 C60 119.2(3) . .
C62 C61 C60 121.8(3) . .
C63 C62 C61 119.3(3) . .
C63 C62 C52 120.1(3) . 1_655
C61 C62 C52 120.4(3) . 1_655
C64 C63 C62 121.0(4) . .
C64 C63 H63 119.5 . .
C62 C63 H63 119.5 . .
C63 C64 C65 120.4(4) . .
C63 C64 H64 119.8 . .
C65 C64 H64 119.8 . .
C64 C65 C66 119.9(4) . .
C64 C65 H65 120.1 . .
C66 C65 H65 120.1 . .
C61 C66 C65 120.5(4) . .
C61 C66 H66 119.8 . .
C65 C66 H66 119.8 . .
N3 C67 C68 124.0(3) . .
N3 C67 H67 118.0 . .
C68 C67 H67 118.0 . .
C67 C68 C69 120.0(3) . .
C67 C68 H68 120.0 . .
C69 C68 H68 120.0 . .
C68 C69 C70 115.9(2) . .
C68 C69 C74 121.5(2) . .
C70 C69 C74 122.6(3) . .
C71 C70 C69 120.4(3) . .
C71 C70 H70 119.8 . .
C69 C70 H70 119.8 . .
N3 C71 C70 123.0(3) . .
N3 C71 H71 118.5 . .
C70 C71 H71 118.5 . .
N4 C72 C73 123.3(3) . .
N4 C72 H72 118.3 . .
C73 C72 H72 118.3 . .
C72 C73 C74 120.0(3) . .
C72 C73 H73 120.0 . .
C74 C73 H73 120.0 . .
C75 C74 C73 116.4(2) . .
C75 C74 C69 121.7(2) . .
C73 C74 C69 122.0(3) . .
C74 C75 C76 120.0(3) . .
C74 C75 H75 120.0 . .
C76 C75 H75 120.0 . .
N4 C76 C75 123.5(3) . .
N4 C76 H76 118.2 . .
C75 C76 H76 118.2 . .
O23 C77 O24 124.2(3) . .
O23 C77 C78 118.1(2) . .
O24 C77 C78 117.6(2) . .
C79 C78 C83 118.1(3) . .
C79 C78 C77 120.2(3) . .
C83 C78 C77 121.6(3) . .
C80 C79 C78 121.5(3) . .
C80 C79 H79 119.2 . .
C78 C79 H79 119.2 . .
C79 C80 C81 119.9(3) . .
C79 C80 H80 120.1 . .
C81 C80 H80 120.1 . .
O25 C81 C80 124.3(3) . .
O25 C81 C82 116.1(3) . .
C80 C81 C82 119.6(3) . .
C83 C82 C81 120.1(3) . .
C83 C82 H82 119.9 . .
C81 C82 H82 119.9 . .
C82 C83 C78 120.7(3) . .
C82 C83 H83 119.7 . .
C78 C83 H83 119.7 . .
O25 C84 C85 108.6(3) . .
O25 C84 H84A 110.0 . .
C85 C84 H84A 110.0 . .
O25 C84 H84B 110.0 . .
C85 C84 H84B 110.0 . .
H84A C84 H84B 108.3 . .
C86 C85 C90 119.2(3) . .
C86 C85 C84 119.0(3) . .
C90 C85 C84 121.8(3) . .
C87 C86 C85 120.3(4) . .
C87 C86 H86 119.9 . .
C85 C86 H86 119.9 . .
C88 C87 C86 120.2(4) . .
C88 C87 H87 119.9 . .
C86 C87 H87 119.9 . .
C87 C88 C89 120.4(4) . .
C87 C88 H88 119.8 . .
C89 C88 H88 119.8 . .
C88 C89 C90 120.7(4) . .
C88 C89 H89 119.6 . .
C90 C89 H89 119.6 . .
C89 C90 C85 119.2(3) . .
C89 C90 C91 119.4(3) . .
C85 C90 C91 121.2(3) . .
O26 C91 C90 113.1(3) . .
O26 C91 H91A 109.0 . .
C90 C91 H91A 109.0 . .
O26 C91 H91B 109.0 . .
C90 C91 H91B 109.0 . .
H91A C91 H91B 107.8 . .
O26 C92 C93 125.7(3) . .
O26 C92 C97 114.7(3) . .
C93 C92 C97 119.6(3) . .
C94 C93 C92 119.6(3) . .
C94 C93 H93 120.2 . .
C92 C93 H93 120.2 . .
C93 C94 C95 121.6(3) . .
C93 C94 H94 119.2 . .
C95 C94 H94 119.2 . .
C94 C95 C96 117.8(3) . .
C94 C95 C98 120.2(3) . .
C96 C95 C98 122.0(3) . .
C97 C96 C95 120.9(3) . .
C97 C96 H96 119.5 . .
C95 C96 H96 119.5 . .
C96 C97 C92 120.5(3) . .
C96 C97 H97 119.8 . .
C92 C97 H97 119.8 . .
O27 C98 O28 120.8(3) . .
O27 C98 C95 118.9(3) . .
O28 C98 C95 120.3(3) . .
N1 C99 C100 123.8(3) . .
N1 C99 H99 118.1 . .
C100 C99 H99 118.1 . .
C99 C100 C101 119.5(3) . .
C99 C100 H100 120.2 . .
C101 C100 H100 120.2 . .
C102 C101 C100 116.6(2) . .
C102 C101 C106 122.1(2) . .
C100 C101 C106 121.3(2) . .
C103 C102 C101 120.0(3) . .
C103 C102 H102 120.0 . .
C101 C102 H102 120.0 . .
N1 C103 C102 123.8(3) . .
N1 C103 H103 118.1 . .
C102 C103 H103 118.1 . .
N2 C104 C105 123.6(3) . .
N2 C104 H104 118.2 . .
C105 C104 H104 118.2 . .
C104 C105 C106 119.7(3) . .
C104 C105 H105 120.2 . .
C106 C105 H105 120.2 . .
C105 C106 C107 117.0(2) . .
C105 C106 C101 120.9(3) . .
C107 C106 C101 122.1(3) . .
C108 C107 C106 119.1(3) . .
C108 C107 H107 120.5 . .
C106 C107 H107 120.5 . .
N2 C108 C107 123.9(3) . .
N2 C108 H108 118.1 . .
C107 C108 H108 118.1 . .

loop_
_geom_bond_atom_site_label_1
_geom_bond_atom_site_label_2
_geom_bond_distance
_geom_bond_site_symmetry_2
Mn1 O18 2.074(2) .
Mn1 O24 2.112(2) .
Mn1 O20 2.151(2) .
Mn1 N3 2.247(2) .
Mn1 N1 2.249(2) .
Mn2 O23 2.108(2) .
Mn2 O17 2.111(2) .
Mn2 O27 2.144(2) 1_655
Mn2 N4 2.231(2) 2_676
Mn2 N2 2.236(2) 2_665
Mn3 O4 2.086(2) .
Mn3 O16 2.087(3) 1_655
Mn3 O10 2.111(2) .
Mn3 O7 2.121(2) .
Mn3 O5 2.133(2) .
Mn3 Mn4 3.0976(6) .
Mn4 O8 2.080(2) .
Mn4 O6 2.104(2) .
Mn4 O15 2.109(2) 1_655
Mn4 O9 2.106(2) .
Mn4 O3 2.140(2) .
N1 C103 1.331(4) .
N1 C99 1.333(4) .
N2 C104 1.324(4) .
N2 C108 1.327(4) .
N2 Mn2 2.236(2) 2_665
N3 C67 1.316(4) .
N3 C71 1.336(4) .
N4 C76 1.324(4) .
N4 C72 1.327(4) .
N4 Mn2 2.231(2) 2_676
O3 C23 1.262(4) .
O4 C23 1.260(4) .
O5 C1 1.256(4) .
O6 C1 1.243(4) .
O7 C31 1.261(4) .
O8 C31 1.245(4) .
O9 H9B 0.8500 .
O9 H9A 0.8200 .
O10 H10C 0.8500 .
O10 H10 0.8201 .
O11 C5 1.389(4) .
O11 C8 1.440(5) .
O12 C35 1.382(3) .
O12 C38 1.459(4) .
O13 C27 1.374(4) .
O13 C30 1.453(4) .
O14 C16 1.365(4) .
O14 C15 1.419(4) .
O15 C22 1.263(4) .
O15 Mn4 2.109(2) 1_455
O16 C22 1.265(4) .
O16 Mn3 2.087(3) 1_455
O17 C53 1.257(3) .
O18 C53 1.266(3) .
O19 C57 1.373(4) .
O19 C60 1.457(3) .
O20 C45 1.264(4) .
O21 C45 1.259(4) .
O22 C49 1.370(3) .
O22 C52 1.439(4) .
O23 C77 1.255(3) .
O24 C77 1.262(3) .
O25 C81 1.367(3) .
O25 C84 1.448(4) .
O26 C92 1.370(3) .
O26 C91 1.435(4) .
O27 C98 1.258(4) .
O27 Mn2 2.144(2) 1_455
O28 C98 1.268(4) .
C1 C2 1.506(4) .
C2 C7 1.371(5) .
C2 C3 1.394(5) .
C3 C4 1.378(5) .
C3 H3 0.9300 .
C4 C5 1.348(6) .
C4 H4 0.9300 .
C5 C6 1.363(6) .
C6 C7 1.419(5) .
C6 H6 0.9300 .
C7 H7 0.9300 .
C8 C9 1.526(6) .
C8 H8A 0.9700 .
C8 H8B 0.9700 .
C9 C10 1.375(6) .
C9 C14 1.392(6) .
C10 C11 1.352(8) .
C10 H10A 0.9300 .
C11 C12 1.361(9) .
C11 H11 0.9300 .
C12 C13 1.392(8) .
C12 H12 0.9300 .
C13 C14 1.384(5) .
C13 H13 0.9300 .
C14 C15 1.484(5) .
C15 H15A 0.9700 .
C15 H15B 0.9700 .
C16 C21 1.378(4) .
C16 C17 1.390(5) .
C17 C18 1.381(5) .
C17 H17 0.9300 .
C18 C19 1.383(4) .
C18 H18 0.9300 .
C19 C20 1.384(4) .
C19 C22 1.489(5) .
C20 C21 1.373(4) .
C20 H20 0.9300 .
C21 H21 0.9300 .
C23 C24 1.500(4) .
C24 C29 1.375(4) .
C24 C25 1.395(4) .
C25 C26 1.381(4) .
C25 H25 0.9300 .
C26 C27 1.387(4) .
C26 H26 0.9300 .
C27 C28 1.383(4) .
C28 C29 1.380(4) .
C28 H28 0.9300 .
C29 H29 0.9300 .
C30 C44 1.495(4) 1_455
C30 H30A 0.9700 .
C30 H30B 0.9700 .
C31 C32 1.503(4) .
C32 C37 1.380(4) .
C32 C33 1.381(4) .
C33 C34 1.389(4) .
C33 H33 0.9300 .
C34 C35 1.388(4) .
C34 H34 0.9300 .
C35 C36 1.369(4) .
C36 C37 1.367(4) .
C36 H36 0.9300 .
C37 H37 0.9300 .
C38 C39 1.500(4) .
C38 H38A 0.9700 .
C38 H38B 0.9700 .
C39 C40 1.362(5) .
C39 C44 1.383(4) .
C40 C41 1.355(5) .
C40 H40 0.9300 .
C41 C42 1.351(6) .
C41 H41 0.9300 .
C42 C43 1.406(5) .
C42 H42 0.9300 .
C43 C44 1.396(5) .
C43 H43 0.9300 .
C44 C30 1.495(4) 1_655
C45 C46 1.499(4) .
C46 C47 1.372(4) .
C46 C51 1.398(4) .
C47 C48 1.384(4) .
C47 H47 0.9300 .
C48 C49 1.394(4) .
C48 H48 0.9300 .
C49 C50 1.381(4) .
C50 C51 1.370(4) .
C50 H50 0.9300 .
C51 H51 0.9300 .
C52 C62 1.505(4) 1_455
C52 H52A 0.9700 .
C52 H52B 0.9700 .
C53 C54 1.490(4) .
C54 C59 1.381(4) .
C54 C55 1.393(4) .
C55 C56 1.376(4) .
C55 H55 0.9300 .
C56 C57 1.387(4) .
C56 H56 0.9300 .
C57 C58 1.380(4) .
C58 C59 1.375(4) .
C58 H58 0.9300 .
C59 H59 0.9300 .
C60 C61 1.496(4) .
C60 H60A 0.9700 .
C60 H60B 0.9700 .
C61 C66 1.386(5) .
C61 C62 1.393(5) .
C62 C63 1.389(5) .
C62 C52 1.505(4) 1_655
C63 C64 1.359(6) .
C63 H63 0.9300 .
C64 C65 1.365(6) .
C64 H64 0.9300 .
C65 C66 1.388(6) .
C65 H65 0.9300 .
C66 H66 0.9300 .
C67 C68 1.377(4) .
C67 H67 0.9300 .
C68 C69 1.380(4) .
C68 H68 0.9300 .
C69 C70 1.385(4) .
C69 C74 1.481(3) .
C70 C71 1.376(4) .
C70 H70 0.9300 .
C71 H71 0.9300 .
C72 C73 1.373(4) .
C72 H72 0.9300 .
C73 C74 1.383(4) .
C73 H73 0.9300 .
C74 C75 1.375(4) .
C75 C76 1.375(4) .
C75 H75 0.9300 .
C76 H76 0.9300 .
C77 C78 1.497(4) .
C78 C79 1.385(4) .
C78 C83 1.391(4) .
C79 C80 1.376(4) .
C79 H79 0.9300 .
C80 C81 1.381(4) .
C80 H80 0.9300 .
C81 C82 1.385(4) .
C82 C83 1.382(4) .
C82 H82 0.9300 .
C83 H83 0.9300 .
C84 C85 1.504(4) .
C84 H84A 0.9700 .
C84 H84B 0.9700 .
C85 C86 1.391(5) .
C85 C90 1.392(5) .
C86 C87 1.383(6) .
C86 H86 0.9300 .
C87 C88 1.355(6) .
C87 H87 0.9300 .
C88 C89 1.375(6) .
C88 H88 0.9300 .
C89 C90 1.384(4) .
C89 H89 0.9300 .
C90 C91 1.506(4) .
C91 H91A 0.9700 .
C91 H91B 0.9700 .
C92 C93 1.381(4) .
C92 C97 1.386(4) .
C93 C94 1.380(4) .
C93 H93 0.9300 .
C94 C95 1.387(4) .
C94 H94 0.9300 .
C95 C96 1.396(4) .
C95 C98 1.489(4) .
C96 C97 1.370(4) .
C96 H96 0.9300 .
C97 H97 0.9300 .
C99 C100 1.374(4) .
C99 H99 0.9300 .
C100 C101 1.388(4) .
C100 H100 0.9300 .
C101 C102 1.381(4) .
C101 C106 1.481(3) .
C102 C103 1.372(4) .
C102 H102 0.9300 .
C103 H103 0.9300 .
C104 C105 1.373(4) .
C104 H104 0.9300 .
C105 C106 1.379(4) .
C105 H105 0.9300 .
C106 C107 1.386(4) .
C107 C108 1.376(4) .
C107 H107 0.9300 .
C108 H108 0.9300 .

loop_
_geom_torsion_atom_site_label_1
_geom_torsion_atom_site_label_2
_geom_torsion_atom_site_label_3
_geom_torsion_atom_site_label_4
_geom_torsion
_geom_torsion_site_symmetry_1
_geom_torsion_site_symmetry_4
O4 Mn3 Mn4 O8 92.37(11) . .
O16 Mn3 Mn4 O8 -88.17(11) 1_655 .
O10 Mn3 Mn4 O8 -111.5(3) . .
O7 Mn3 Mn4 O8 2.42(11) . .
O5 Mn3 Mn4 O8 -175.21(11) . .
O4 Mn3 Mn4 O6 -88.37(10) . .
O16 Mn3 Mn4 O6 91.09(10) 1_655 .
O10 Mn3 Mn4 O6 67.7(3) . .
O7 Mn3 Mn4 O6 -178.32(9) . .
O5 Mn3 Mn4 O6 4.04(11) . .
O4 Mn3 Mn4 O15 -179.15(10) . 1_655
O16 Mn3 Mn4 O15 0.32(10) 1_655 1_655
O10 Mn3 Mn4 O15 -23.0(3) . 1_655
O7 Mn3 Mn4 O15 90.90(10) . 1_655
O5 Mn3 Mn4 O15 -86.73(11) . 1_655
O4 Mn3 Mn4 O9 48.0(3) . .
O16 Mn3 Mn4 O9 -132.6(3) 1_655 .
O10 Mn3 Mn4 O9 -155.9(4) . .
O7 Mn3 Mn4 O9 -42.0(3) . .
O5 Mn3 Mn4 O9 140.4(3) . .
O4 Mn3 Mn4 O3 5.29(10) . .
O16 Mn3 Mn4 O3 -175.24(10) 1_655 .
O10 Mn3 Mn4 O3 161.4(3) . .
O7 Mn3 Mn4 O3 -84.66(10) . .
O5 Mn3 Mn4 O3 97.71(11) . .
O18 Mn1 N1 C103 61.7(3) . .
O24 Mn1 N1 C103 -175.7(2) . .
O20 Mn1 N1 C103 -80.8(3) . .
N3 Mn1 N1 C103 94.1(7) . .
O18 Mn1 N1 C99 -117.3(3) . .
O24 Mn1 N1 C99 5.3(3) . .
O20 Mn1 N1 C99 100.1(3) . .
N3 Mn1 N1 C99 -84.9(7) . .
O18 Mn1 N3 C67 145.0(2) . .
O24 Mn1 N3 C67 22.1(2) . .
O20 Mn1 N3 C67 -72.5(2) . .
N1 Mn1 N3 C67 112.6(6) . .
O18 Mn1 N3 C71 -36.7(2) . .
O24 Mn1 N3 C71 -159.6(2) . .
O20 Mn1 N3 C71 105.8(2) . .
N1 Mn1 N3 C71 -69.2(7) . .
O8 Mn4 O3 C23 -78.1(3) . .
O6 Mn4 O3 C23 72.5(3) . .
O15 Mn4 O3 C23 -17.6(5) 1_655 .
O9 Mn4 O3 C23 -174.1(3) . .
Mn3 Mn4 O3 C23 -4.6(3) . .
O16 Mn3 O4 C23 -11.3(4) 1_655 .
O10 Mn3 O4 C23 175.1(3) . .
O7 Mn3 O4 C23 73.1(3) . .
O5 Mn3 O4 C23 -88.4(3) . .
Mn4 Mn3 O4 C23 -10.2(3) . .
O4 Mn3 O5 C1 72.3(3) . .
O16 Mn3 O5 C1 -80.1(3) 1_655 .
O10 Mn3 O5 C1 -172.5(3) . .
O7 Mn3 O5 C1 -10.6(5) . .
Mn4 Mn3 O5 C1 -3.3(3) . .
O8 Mn4 O6 C1 -6.4(4) . .
O15 Mn4 O6 C1 72.6(3) 1_655 .
O9 Mn4 O6 C1 -176.2(3) . .
O3 Mn4 O6 C1 -87.5(3) . .
Mn3 Mn4 O6 C1 -7.9(3) . .
O4 Mn3 O7 C31 -76.4(2) . .
O16 Mn3 O7 C31 75.5(2) 1_655 .
O10 Mn3 O7 C31 168.3(2) . .
O5 Mn3 O7 C31 6.7(5) . .
Mn4 Mn3 O7 C31 -0.5(2) . .
O6 Mn4 O8 C31 -8.3(5) . .
O15 Mn4 O8 C31 -88.1(4) 1_655 .
O9 Mn4 O8 C31 162.2(4) . .
O3 Mn4 O8 C31 74.6(4) . .
Mn3 Mn4 O8 C31 -6.9(3) . .
O23 Mn2 O17 C53 -14.8(3) . .
O27 Mn2 O17 C53 168.1(2) 1_655 .
N4 Mn2 O17 C53 74.6(2) 2_676 .
N2 Mn2 O17 C53 -100.8(2) 2_665 .
O24 Mn1 O18 C53 -58.9(4) . .
O20 Mn1 O18 C53 127.1(4) . .
N3 Mn1 O18 C53 -143.9(4) . .
N1 Mn1 O18 C53 31.6(4) . .
O18 Mn1 O20 C45 -1.4(2) . .
O24 Mn1 O20 C45 -176.28(18) . .
N3 Mn1 O20 C45 -87.77(18) . .
N1 Mn1 O20 C45 91.49(18) . .
O17 Mn2 O23 C77 58.2(4) . .
O27 Mn2 O23 C77 -126.5(4) 1_655 .
N4 Mn2 O23 C77 -33.9(4) 2_676 .
N2 Mn2 O23 C77 144.4(4) 2_665 .
O18 Mn1 O24 C77 8.6(2) . .
O20 Mn1 O24 C77 -175.1(2) . .
N3 Mn1 O24 C77 92.0(2) . .
N1 Mn1 O24 C77 -79.6(2) . .
Mn4 O6 C1 O5 8.4(5) . .
Mn4 O6 C1 C2 -170.0(2) . .
Mn3 O5 C1 O6 -1.1(5) . .
Mn3 O5 C1 C2 177.2(2) . .
O6 C1 C2 C7 175.3(3) . .
O5 C1 C2 C7 -3.2(5) . .
O6 C1 C2 C3 -4.1(5) . .
O5 C1 C2 C3 177.4(3) . .
C7 C2 C3 C4 0.7(5) . .
C1 C2 C3 C4 -179.8(3) . .
C2 C3 C4 C5 -0.3(6) . .
C3 C4 C5 C6 -2.0(6) . .
C3 C4 C5 O11 -179.6(4) . .
C8 O11 C5 C4 -138.7(4) . .
C8 O11 C5 C6 43.7(6) . .
C4 C5 C6 C7 3.8(6) . .
O11 C5 C6 C7 -178.8(4) . .
C3 C2 C7 C6 1.1(5) . .
C1 C2 C7 C6 -178.3(3) . .
C5 C6 C7 C2 -3.3(6) . .
C5 O11 C8 C9 -110.8(5) . .
O11 C8 C9 C10 -12.0(6) . .
O11 C8 C9 C14 172.0(4) . .
C14 C9 C10 C11 -0.3(7) . .
C8 C9 C10 C11 -176.4(5) . .
C9 C10 C11 C12 -1.5(9) . .
C10 C11 C12 C13 2.4(10) . .
C11 C12 C13 C14 -1.5(8) . .
C12 C13 C14 C9 -0.2(7) . .
C12 C13 C14 C15 -177.7(4) . .
C10 C9 C14 C13 1.1(6) . .
C8 C9 C14 C13 177.1(4) . .
C10 C9 C14 C15 178.5(4) . .
C8 C9 C14 C15 -5.5(6) . .
C16 O14 C15 C14 -169.9(3) . .
C13 C14 C15 O14 -131.8(4) . .
C9 C14 C15 O14 50.8(5) . .
C15 O14 C16 C21 -29.4(5) . .
C15 O14 C16 C17 155.4(3) . .
O14 C16 C17 C18 173.7(3) . .
C21 C16 C17 C18 -1.7(5) . .
C16 C17 C18 C19 -0.6(5) . .
C17 C18 C19 C20 2.7(5) . .
C17 C18 C19 C22 -176.6(3) . .
C18 C19 C20 C21 -2.7(4) . .
C22 C19 C20 C21 176.7(3) . .
C19 C20 C21 C16 0.4(5) . .
O14 C16 C21 C20 -173.3(3) . .
C17 C16 C21 C20 1.8(5) . .
Mn4 O15 C22 O16 3.1(5) 1_455 .
Mn4 O15 C22 C19 -178.45(19) 1_455 .
Mn3 O16 C22 O15 -2.8(5) 1_455 .
Mn3 O16 C22 C19 178.8(2) 1_455 .
C20 C19 C22 O15 -170.4(3) . .
C18 C19 C22 O15 8.9(4) . .
C20 C19 C22 O16 8.2(4) . .
C18 C19 C22 O16 -172.5(3) . .
Mn3 O4 C23 O3 10.3(5) . .
Mn3 O4 C23 C24 -170.5(2) . .
Mn4 O3 C23 O4 -0.4(5) . .
Mn4 O3 C23 C24 -179.6(2) . .
O4 C23 C24 C29 -6.7(4) . .
O3 C23 C24 C29 172.5(3) . .
O4 C23 C24 C25 174.8(3) . .
O3 C23 C24 C25 -6.0(4) . .
C29 C24 C25 C26 1.2(5) . .
C23 C24 C25 C26 179.8(3) . .
C24 C25 C26 C27 -1.3(5) . .
C30 O13 C27 C28 -0.3(5) . .
C30 O13 C27 C26 -179.5(3) . .
C25 C26 C27 O13 179.6(3) . .
C25 C26 C27 C28 0.4(5) . .
O13 C27 C28 C29 -178.6(3) . .
C26 C27 C28 C29 0.6(5) . .
C25 C24 C29 C28 -0.3(5) . .
C23 C24 C29 C28 -178.8(3) . .
C27 C28 C29 C24 -0.6(5) . .
C27 O13 C30 C44 -179.9(3) . 1_455
Mn4 O8 C31 O7 9.0(6) . .
Mn4 O8 C31 C32 -169.4(2) . .
Mn3 O7 C31 O8 -3.6(5) . .
Mn3 O7 C31 C32 174.84(19) . .
O8 C31 C32 C37 2.5(4) . .
O7 C31 C32 C37 -176.0(3) . .
O8 C31 C32 C33 178.9(3) . .
O7 C31 C32 C33 0.3(4) . .
C37 C32 C33 C34 0.6(5) . .
C31 C32 C33 C34 -175.8(3) . .
C32 C33 C34 C35 -0.3(5) . .
C38 O12 C35 C36 -5.6(5) . .
C38 O12 C35 C34 174.7(3) . .
C33 C34 C35 C36 -0.1(5) . .
C33 C34 C35 O12 179.6(3) . .
O12 C35 C36 C37 -179.4(3) . .
C34 C35 C36 C37 0.3(5) . .
C35 C36 C37 C32 0.0(5) . .
C33 C32 C37 C36 -0.4(5) . .
C31 C32 C37 C36 176.0(3) . .
C35 O12 C38 C39 169.4(3) . .
O12 C38 C39 C40 -95.6(4) . .
O12 C38 C39 C44 81.0(4) . .
C44 C39 C40 C41 -3.0(6) . .
C38 C39 C40 C41 173.6(4) . .
C39 C40 C41 C42 -0.6(7) . .
C40 C41 C42 C43 3.1(7) . .
C41 C42 C43 C44 -2.0(6) . .
C40 C39 C44 C43 4.0(5) . .
C38 C39 C44 C43 -172.5(3) . .
C40 C39 C44 C30 179.4(3) . 1_655
C38 C39 C44 C30 2.9(5) . 1_655
C42 C43 C44 C39 -1.5(5) . .
C42 C43 C44 C30 -177.1(3) . 1_655
Mn1 O20 C45 O21 1.2(3) . .
Mn1 O20 C45 C46 -179.54(19) . .
O21 C45 C46 C47 -168.3(3) . .
O20 C45 C46 C47 12.4(4) . .
O21 C45 C46 C51 10.9(4) . .
O20 C45 C46 C51 -168.4(3) . .
C51 C46 C47 C48 -0.5(5) . .
C45 C46 C47 C48 178.8(3) . .
C46 C47 C48 C49 1.4(5) . .
C52 O22 C49 C50 -176.2(3) . .
C52 O22 C49 C48 7.3(5) . .
C47 C48 C49 O22 175.5(3) . .
C47 C48 C49 C50 -0.9(5) . .
O22 C49 C50 C51 -177.2(3) . .
C48 C49 C50 C51 -0.5(5) . .
C49 C50 C51 C46 1.5(5) . .
C47 C46 C51 C50 -1.0(4) . .
C45 C46 C51 C50 179.8(3) . .
C49 O22 C52 C62 81.5(3) . 1_455
Mn2 O17 C53 O18 -12.7(4) . .
Mn2 O17 C53 C54 166.47(17) . .
Mn1 O18 C53 O17 61.4(5) . .
Mn1 O18 C53 C54 -117.8(4) . .
O17 C53 C54 C59 -170.5(3) . .
O18 C53 C54 C59 8.8(4) . .
O17 C53 C54 C55 6.8(4) . .
O18 C53 C54 C55 -174.0(3) . .
C59 C54 C55 C56 2.0(5) . .
C53 C54 C55 C56 -175.3(3) . .
C54 C55 C56 C57 0.6(6) . .
C60 O19 C57 C58 6.6(5) . .
C60 O19 C57 C56 -171.8(3) . .
C55 C56 C57 O19 176.3(3) . .
C55 C56 C57 C58 -2.2(5) . .
O19 C57 C58 C59 -177.2(3) . .
C56 C57 C58 C59 1.1(5) . .
C57 C58 C59 C54 1.6(5) . .
C55 C54 C59 C58 -3.1(5) . .
C53 C54 C59 C58 174.2(3) . .
C57 O19 C60 C61 172.1(3) . .
O19 C60 C61 C66 -106.8(3) . .
O19 C60 C61 C62 75.3(4) . .
C66 C61 C62 C63 0.4(4) . .
C60 C61 C62 C63 178.3(3) . .
C66 C61 C62 C52 -175.2(3) . 1_655
C60 C61 C62 C52 2.7(4) . 1_655
C61 C62 C63 C64 -0.2(5) . .
C52 C62 C63 C64 175.4(3) 1_655 .
C62 C63 C64 C65 -0.7(6) . .
C63 C64 C65 C66 1.3(6) . .
C62 C61 C66 C65 0.3(5) . .
C60 C61 C66 C65 -177.7(3) . .
C64 C65 C66 C61 -1.2(6) . .
C71 N3 C67 C68 -0.5(5) . .
Mn1 N3 C67 C68 177.9(2) . .
N3 C67 C68 C69 -0.3(5) . .
C67 C68 C69 C70 0.7(4) . .
C67 C68 C69 C74 -177.8(3) . .
C68 C69 C70 C71 -0.3(5) . .
C74 C69 C70 C71 178.2(3) . .
C67 N3 C71 C70 0.9(5) . .
Mn1 N3 C71 C70 -177.4(3) . .
C69 C70 C71 N3 -0.5(5) . .
C76 N4 C72 C73 0.7(5) . .
Mn2 N4 C72 C73 -177.4(3) 2_676 .
N4 C72 C73 C74 0.5(6) . .
C72 C73 C74 C75 -1.7(5) . .
C72 C73 C74 C69 176.4(3) . .
C68 C69 C74 C75 170.8(3) . .
C70 C69 C74 C75 -7.7(4) . .
C68 C69 C74 C73 -7.2(4) . .
C70 C69 C74 C73 174.4(3) . .
C73 C74 C75 C76 1.8(4) . .
C69 C74 C75 C76 -176.3(3) . .
C72 N4 C76 C75 -0.6(5) . .
Mn2 N4 C76 C75 177.5(2) 2_676 .
C74 C75 C76 N4 -0.7(5) . .
Mn2 O23 C77 O24 -59.1(5) . .
Mn2 O23 C77 C78 120.9(4) . .
Mn1 O24 C77 O23 16.7(4) . .
Mn1 O24 C77 C78 -163.35(16) . .
O23 C77 C78 C79 -5.2(4) . .
O24 C77 C78 C79 174.9(2) . .
O23 C77 C78 C83 178.2(3) . .
O24 C77 C78 C83 -1.7(4) . .
C83 C78 C79 C80 2.7(4) . .
C77 C78 C79 C80 -174.1(3) . .
C78 C79 C80 C81 -1.1(5) . .
C84 O25 C81 C80 -10.6(5) . .
C84 O25 C81 C82 168.0(3) . .
C79 C80 C81 O25 177.1(3) . .
C79 C80 C81 C82 -1.5(5) . .
O25 C81 C82 C83 -176.4(3) . .
C80 C81 C82 C83 2.3(5) . .
C81 C82 C83 C78 -0.6(5) . .
C79 C78 C83 C82 -1.8(4) . .
C77 C78 C83 C82 174.9(3) . .
C81 O25 C84 C85 -171.0(3) . .
O25 C84 C85 C86 104.7(3) . .
O25 C84 C85 C90 -77.3(4) . .
C90 C85 C86 C87 0.4(5) . .
C84 C85 C86 C87 178.5(3) . .
C85 C86 C87 C88 0.8(6) . .
C86 C87 C88 C89 -1.6(6) . .
C87 C88 C89 C90 1.1(5) . .
C88 C89 C90 C85 0.1(5) . .
C88 C89 C90 C91 -176.1(3) . .
C86 C85 C90 C89 -0.9(4) . .
C84 C85 C90 C89 -178.9(3) . .
C86 C85 C90 C91 175.3(3) . .
C84 C85 C90 C91 -2.7(4) . .
C92 O26 C91 C90 -78.0(4) . .
C89 C90 C91 O26 -30.2(4) . .
C85 C90 C91 O26 153.7(3) . .
C91 O26 C92 C93 -6.4(5) . .
C91 O26 C92 C97 175.0(3) . .
O26 C92 C93 C94 -176.7(3) . .
C97 C92 C93 C94 1.8(5) . .
C92 C93 C94 C95 -1.4(5) . .
C93 C94 C95 C96 0.1(5) . .
C93 C94 C95 C98 179.7(3) . .
C94 C95 C96 C97 0.8(4) . .
C98 C95 C96 C97 -178.8(3) . .
C95 C96 C97 C92 -0.3(5) . .
O26 C92 C97 C96 177.7(3) . .
C93 C92 C97 C96 -0.9(5) . .
Mn2 O27 C98 O28 -0.3(3) 1_455 .
Mn2 O27 C98 C95 -178.27(19) 1_455 .
C94 C95 C98 O27 -8.8(4) . .
C96 C95 C98 O27 170.7(3) . .
C94 C95 C98 O28 173.2(3) . .
C96 C95 C98 O28 -7.2(4) . .
C103 N1 C99 C100 2.8(5) . .
Mn1 N1 C99 C100 -178.1(3) . .
N1 C99 C100 C101 -1.7(5) . .
C99 C100 C101 C102 -0.5(5) . .
C99 C100 C101 C106 178.3(3) . .
C100 C101 C102 C103 1.4(5) . .
C106 C101 C102 C103 -177.3(3) . .
C99 N1 C103 C102 -1.8(5) . .
Mn1 N1 C103 C102 179.1(3) . .
C101 C102 C103 N1 -0.3(5) . .
C108 N2 C104 C105 2.4(5) . .
Mn2 N2 C104 C105 179.8(3) 2_665 .
N2 C104 C105 C106 -1.6(5) . .
C104 C105 C106 C107 -0.4(5) . .
C104 C105 C106 C101 180.0(3) . .
C102 C101 C106 C105 154.5(3) . .
C100 C101 C106 C105 -24.2(4) . .
C102 C101 C106 C107 -25.1(4) . .
C100 C101 C106 C107 156.1(3) . .
C105 C106 C107 C108 1.4(4) . .
C101 C106 C107 C108 -179.0(3) . .
C104 N2 C108 C107 -1.3(5) . .
Mn2 N2 C108 C107 -178.7(2) 2_665 .
C106 C107 C108 N2 -0.6(5) . .
